data_7117168
loop_
_publ_author_name
'Cristina Mottillo'
'Tomislav Friscic'

_publ_section_title
;
 Supramolecular imidazolium frameworks: direct analogues of metal azolate
 frameworks with charge-inverted node-and-linker structure
;
_journal_name_full Chem.Commun.
_journal_page_first 8924
_journal_paper_doi 10.1039/C5cc01645B
_journal_volume 51
_journal_year 2015
_chemical_formula_sum 'C16 H18 N4 O4 S'
_chemical_formula_weight 362.40
_chemical_name_common '2-Methylbenzimidazolium Sulfate'
_space_group_crystal_system monoclinic
_space_group_IT_number 15
_space_group_name_Hall '-C 2yc'
_space_group_name_H-M_alt 'C 1 2/c 1'
_symmetry_space_group_name_Hall '-C 2yc'
_symmetry_space_group_name_H-M 'C 1 2/c 1'
_atom_sites_solution_hydrogens geom
_audit_creation_method SHELXL-2014/7
_audit_update_record
;
2015-02-24 deposited with the CCDC.
2015-03-09 downloaded from the CCDC.
;
_cell_angle_alpha 90
_cell_angle_beta 105.3800(10)
_cell_angle_gamma 90
_cell_formula_units_Z 4
_cell_length_a 17.398(3)
_cell_length_b 7.4436(11)
_cell_length_c 14.051(2)
_cell_measurement_reflns_used 2891
_cell_measurement_temperature 293(2)
_cell_measurement_theta_max 25.51
_cell_measurement_theta_min 2.43
_cell_volume 1754.5(5)
_computing_cell_refinement 'Bruker SAINT'
_computing_data_collection 'Bruker APEX2'
_computing_data_reduction 'Bruker SAINT'
_computing_molecular_graphics 'Bruker SHELXTL'
_computing_publication_material 'Bruker SHELXTL'
_computing_structure_refinement 'SHELXL-2014/7 (Sheldrick, 2014)'
_computing_structure_solution 'SHELXS-97 (Sheldrick, 2008)'
_diffrn_ambient_temperature 293(2)
_diffrn_measured_fraction_theta_full 1.000
_diffrn_measured_fraction_theta_max 0.947
_diffrn_measurement_device_type 'Bruker APEX-II CCD'
_diffrn_measurement_method '\f and \w scans'
_diffrn_radiation_type MoK\a
_diffrn_radiation_wavelength 0.71073
_diffrn_reflns_av_R_equivalents 0.0239
_diffrn_reflns_av_unetI/netI 0.0208
_diffrn_reflns_laue_measured_fraction_full 1.000
_diffrn_reflns_laue_measured_fraction_max 0.947
_diffrn_reflns_limit_h_max 23
_diffrn_reflns_limit_h_min -22
_diffrn_reflns_limit_k_max 9
_diffrn_reflns_limit_k_min -9
_diffrn_reflns_limit_l_max 17
_diffrn_reflns_limit_l_min -18
_diffrn_reflns_number 10151
_diffrn_reflns_point_group_measured_fraction_full 1.000
_diffrn_reflns_point_group_measured_fraction_max 0.947
_diffrn_reflns_theta_full 25.242
_diffrn_reflns_theta_max 28.672
_diffrn_reflns_theta_min 2.428
_diffrn_source 'fine-focus sealed tube'
_exptl_absorpt_coefficient_mu 0.213
_exptl_absorpt_correction_T_max 0.7457
_exptl_absorpt_correction_T_min 0.6162
_exptl_absorpt_correction_type multi-scan
_exptl_absorpt_process_details 'Blessing, (1995)'
_exptl_crystal_colour Colourless
_exptl_crystal_density_diffrn 1.372
_exptl_crystal_description Prism
_exptl_crystal_F_000 760
_exptl_crystal_size_max 0.400
_exptl_crystal_size_mid 0.300
_exptl_crystal_size_min 0.200
_refine_diff_density_max 0.197
_refine_diff_density_min -0.373
_refine_diff_density_rms 0.038
_refine_ls_extinction_coef .
_refine_ls_extinction_method none
_refine_ls_goodness_of_fit_ref 1.069
_refine_ls_hydrogen_treatment constr
_refine_ls_matrix_type full
_refine_ls_number_parameters 115
_refine_ls_number_reflns 2143
_refine_ls_number_restraints 0
_refine_ls_restrained_S_all 1.069
_refine_ls_R_factor_all 0.0609
_refine_ls_R_factor_gt 0.0411
_refine_ls_shift/su_max 0.002
_refine_ls_shift/su_mean 0.000
_refine_ls_structure_factor_coef Fsqd
_refine_ls_weighting_details 'w=1/[\s^2^(Fo^2^)+(0.0938P)^2^+0.2125P] where P=(Fo^2^+2Fc^2^)/3'
_refine_ls_weighting_scheme calc
_refine_ls_wR_factor_gt 0.1338
_refine_ls_wR_factor_ref 0.1498
_reflns_Friedel_coverage 0.000
_reflns_friedel_fraction_full .
_reflns_friedel_fraction_max .
_reflns_number_gt 1633
_reflns_number_total 2143
_reflns_threshold_expression 'I > 2\s(I)'
_cod_data_source_file c5cc01645b2.cif
_cod_data_source_block (H2MeBim)2SO4
_cod_original_cell_volume 1754.5(4)
_cod_database_code 7117168
_shelx_shelxl_version_number 2014/7
_shelx_space_group_comment
;
The symmetry employed for this shelxl refinement is uniquely defined
by the following loop, which should always be used as a source of
symmetry information in preference to the above space-group names.
They are only intended as comments.
;
_shelx_estimated_absorpt_t_min 0.920
_shelx_estimated_absorpt_t_max 0.959

loop_
_space_group_symop_operation_xyz
'x, y, z'
'-x, y, -z+1/2'
'x+1/2, y+1/2, z'
'-x+1/2, y+1/2, -z+1/2'
'-x, -y, -z'
'x, -y, z-1/2'
'-x+1/2, -y+1/2, -z'
'x+1/2, -y+1/2, z-1/2'

loop_
_atom_site_label
_atom_site_type_symbol
_atom_site_fract_x
_atom_site_fract_y
_atom_site_fract_z
_atom_site_U_iso_or_equiv
_atom_site_adp_type
_atom_site_occupancy
_atom_site_site_symmetry_order
_atom_site_calc_flag
_atom_site_refinement_flags_posn
_atom_site_refinement_flags_adp
_atom_site_refinement_flags_occupancy
_atom_site_disorder_assembly
_atom_site_disorder_group
S1 S 0.5000 0.24180(8) 0.2500 0.0413(2) Uani 1 2 d S T P . .
O1 O 0.49851(8) 0.35439(19) 0.16417(11) 0.0623(4) Uani 1 1 d . . . . .
O2 O 0.42868(8) 0.1279(2) 0.23142(10) 0.0613(4) Uani 1 1 d . . . . .
N1 N 0.41007(9) 0.22066(19) 0.44434(11) 0.0450(4) Uani 1 1 d . . . . .
H1 H 0.4324 0.2840 0.4060 0.054 Uiso 1 1 calc R U . . .
N2 N 0.39369(8) 0.07965(19) 0.57262(11) 0.0454(4) Uani 1 1 d . . . . .
H2 H 0.4037 0.0341 0.6325 0.054 Uiso 1 1 calc R U . . .
C1 C 0.52623(11) 0.2257(3) 0.59370(16) 0.0570(5) Uani 1 1 d . . . . .
H1A H 0.5597 0.2416 0.5481 0.086 Uiso 1 1 calc R U . . .
H1B H 0.5487 0.1305 0.6411 0.086 Uiso 1 1 calc R U . . .
H1C H 0.5245 0.3384 0.6292 0.086 Uiso 1 1 calc R U . . .
C2 C 0.44433(10) 0.1754(2) 0.53727(13) 0.0439(4) Uani 1 1 d . . . . .
C3 C 0.33321(10) 0.1518(2) 0.41746(13) 0.0450(4) Uani 1 1 d . . . . .
C4 C 0.27323(12) 0.1599(3) 0.32977(15) 0.0595(5) Uani 1 1 d . . . . .
H4 H 0.2805 0.2196 0.2730 0.071 Uiso 1 1 calc R U . . .
C5 C 0.20248(13) 0.0762(3) 0.32981(18) 0.0696(6) Uani 1 1 d . . . . .
H5 H 0.1598 0.0782 0.2714 0.084 Uiso 1 1 calc R U . . .
C6 C 0.32262(10) 0.0632(2) 0.49993(14) 0.0438(4) Uani 1 1 d . . . . .
C7 C 0.25119(12) -0.0196(3) 0.49933(17) 0.0579(5) Uani 1 1 d . . . . .
H7 H 0.2438 -0.0793 0.5560 0.070 Uiso 1 1 calc R U . . .
C8 C 0.19195(13) -0.0115(3) 0.4134(2) 0.0686(6) Uani 1 1 d . . . . .
H8 H 0.1422 -0.0670 0.4103 0.082 Uiso 1 1 calc R U . . .

loop_
_atom_site_aniso_label
_atom_site_aniso_U_11
_atom_site_aniso_U_22
_atom_site_aniso_U_33
_atom_site_aniso_U_23
_atom_site_aniso_U_13
_atom_site_aniso_U_12
S1 0.0397(3) 0.0457(4) 0.0391(3) 0.000 0.0116(2) 0.000
O1 0.0647(9) 0.0663(9) 0.0637(9) 0.0245(7) 0.0310(7) 0.0218(7)
O2 0.0543(8) 0.0753(10) 0.0578(9) -0.0213(7) 0.0209(7) -0.0226(7)
N1 0.0447(8) 0.0465(8) 0.0451(8) -0.0015(6) 0.0144(6) -0.0003(6)
N2 0.0461(8) 0.0455(8) 0.0438(8) 0.0027(6) 0.0106(6) 0.0062(6)
C1 0.0443(10) 0.0575(12) 0.0634(13) -0.0105(9) 0.0041(9) 0.0009(8)
C2 0.0438(9) 0.0394(9) 0.0484(9) -0.0063(7) 0.0122(8) 0.0051(7)
C3 0.0429(9) 0.0433(9) 0.0475(10) -0.0061(7) 0.0100(7) 0.0045(7)
C4 0.0608(12) 0.0625(12) 0.0488(11) -0.0047(9) 0.0032(9) 0.0076(10)
C5 0.0491(11) 0.0725(14) 0.0749(15) -0.0181(12) -0.0054(10) 0.0059(10)
C6 0.0430(9) 0.0358(8) 0.0521(10) -0.0040(7) 0.0118(8) 0.0048(7)
C7 0.0531(11) 0.0458(11) 0.0785(14) -0.0019(9) 0.0237(10) -0.0030(8)
C8 0.0438(10) 0.0571(12) 0.1010(18) -0.0203(12) 0.0126(11) -0.0069(9)

loop_
_atom_type_symbol
_atom_type_description
_atom_type_scat_dispersion_real
_atom_type_scat_dispersion_imag
_atom_type_scat_source
C C 0.0033 0.0016 'International Tables Vol C Tables 4.2.6.8 and 6.1.1.4'
H H 0.0000 0.0000 'International Tables Vol C Tables 4.2.6.8 and 6.1.1.4'
N N 0.0061 0.0033 'International Tables Vol C Tables 4.2.6.8 and 6.1.1.4'
O O 0.0106 0.0060 'International Tables Vol C Tables 4.2.6.8 and 6.1.1.4'
S S 0.1246 0.1234 'International Tables Vol C Tables 4.2.6.8 and 6.1.1.4'

loop_
_geom_angle_atom_site_label_1
_geom_angle_atom_site_label_2
_geom_angle_atom_site_label_3
_geom_angle
_geom_angle_site_symmetry_1
_geom_angle_site_symmetry_3
O1 S1 O1 110.11(13) . 2_655
O1 S1 O2 110.78(9) . .
O1 S1 O2 107.86(7) 2_655 .
O1 S1 O2 107.86(7) . 2_655
O1 S1 O2 110.78(9) 2_655 2_655
O2 S1 O2 109.45(13) . 2_655
C2 N1 C3 108.84(15) . .
C2 N1 H1 125.6 . .
C3 N1 H1 125.6 . .
C2 N2 C6 108.83(15) . .
C2 N2 H2 125.6 . .
C6 N2 H2 125.6 . .
C2 C1 H1A 109.5 . .
C2 C1 H1B 109.5 . .
H1A C1 H1B 109.5 . .
C2 C1 H1C 109.5 . .
H1A C1 H1C 109.5 . .
H1B C1 H1C 109.5 . .
N2 C2 N1 109.57(15) . .
N2 C2 C1 125.04(17) . .
N1 C2 C1 125.38(17) . .
C4 C3 C6 121.79(18) . .
C4 C3 N1 131.95(18) . .
C6 C3 N1 106.27(15) . .
C5 C4 C3 116.1(2) . .
C5 C4 H4 121.9 . .
C3 C4 H4 121.9 . .
C4 C5 C8 121.8(2) . .
C4 C5 H5 119.1 . .
C8 C5 H5 119.1 . .
C7 C6 N2 131.91(18) . .
C7 C6 C3 121.61(18) . .
N2 C6 C3 106.48(15) . .
C8 C7 C6 116.8(2) . .
C8 C7 H7 121.6 . .
C6 C7 H7 121.6 . .
C7 C8 C5 121.8(2) . .
C7 C8 H8 119.1 . .
C5 C8 H8 119.1 . .

loop_
_geom_bond_atom_site_label_1
_geom_bond_atom_site_label_2
_geom_bond_distance
_geom_bond_site_symmetry_2
S1 O1 1.4632(13) .
S1 O1 1.4632(13) 2_655
S1 O2 1.4678(13) .
S1 O2 1.4678(13) 2_655
N1 C2 1.327(2) .
N1 C3 1.388(2) .
N1 H1 0.8800 .
N2 C2 1.328(2) .
N2 C6 1.385(2) .
N2 H2 0.8800 .
C1 C2 1.483(3) .
C1 H1A 0.9800 .
C1 H1B 0.9800 .
C1 H1C 0.9800 .
C3 C4 1.389(3) .
C3 C6 1.387(3) .
C4 C5 1.380(3) .
C4 H4 0.9500 .
C5 C8 1.398(3) .
C5 H5 0.9500 .
C6 C7 1.385(3) .
C7 C8 1.365(3) .
C7 H7 0.9500 .
C8 H8 0.9500 .
